data_7107877
loop_
_publ_author_name
'Tomoya Ishizuka'
'Muniappan Sankar'
'Yusuke Yamada'
'Shunichi Fukuzumi'
'Takahiko Kojima'

_publ_section_title
;
 Porphyrin nanochannels reinforced by hydrogen bonding
;
_journal_name_full Chem.Commun.
_journal_page_first 6481
_journal_paper_doi 10.1039/c2cc31142a
_journal_volume 48
_journal_year 2012
_chemical_formula_sum 'C98 H80 Cl2 N4 O11'
_chemical_formula_weight 1560.56
_chemical_name_systematic
;
?
;
_space_group_IT_number 2
_symmetry_cell_setting triclinic
_symmetry_space_group_name_Hall '-P 1'
_symmetry_space_group_name_H-M 'P -1'
_atom_sites_solution_hydrogens geom
_atom_sites_solution_primary direct
_atom_sites_solution_secondary difmap
_audit_creation_method SHELXL-97
_cell_angle_alpha 96.275(2)
_cell_angle_beta 98.0870(10)
_cell_angle_gamma 109.4310(10)
_cell_formula_units_Z 2
_cell_length_a 15.0586(16)
_cell_length_b 15.9050(18)
_cell_length_c 18.483(2)
_cell_measurement_temperature 120(2)
_cell_volume 4075.0(8)
_computing_cell_refinement 'SAINT V7.68A (Bruker AXS, 2009)'
_computing_data_collection 'Bruker Instrument Service v2009, 11, 0, 0'
_computing_data_reduction 'SAINT V7.68A (Bruker AXS, 2009)'
_computing_molecular_graphics 'Yadokari-XG 2009'
_computing_publication_material 'Mercury CSD 3.0.1'
_computing_structure_refinement 'SHELXL-97 (Sheldrick, 1997)'
_computing_structure_solution 'SHELXS-97 (Sheldrick, 1990)'
_diffrn_ambient_temperature 120(2)
_diffrn_measured_fraction_theta_full 0.858
_diffrn_measured_fraction_theta_max 0.858
_diffrn_measurement_device_type 'Bruker APEXII'
_diffrn_measurement_method '2\q scans'
_diffrn_radiation_monochromator graphite
_diffrn_radiation_source 'fine-focus sealed tube'
_diffrn_radiation_type MoK\a
_diffrn_radiation_wavelength 0.71073
_diffrn_reflns_av_R_equivalents 0.0173
_diffrn_reflns_av_sigmaI/netI 0.0482
_diffrn_reflns_limit_h_max 19
_diffrn_reflns_limit_h_min -19
_diffrn_reflns_limit_k_max 21
_diffrn_reflns_limit_k_min -10
_diffrn_reflns_limit_l_max 24
_diffrn_reflns_limit_l_min -24
_diffrn_reflns_number 22945
_diffrn_reflns_theta_full 28.45
_diffrn_reflns_theta_max 28.45
_diffrn_reflns_theta_min 1.13
_exptl_absorpt_coefficient_mu 0.146
_exptl_absorpt_correction_T_max 0.9827
_exptl_absorpt_correction_T_min 0.9576
_exptl_absorpt_correction_type multi-scan
_exptl_absorpt_process_details 'SADABS V2008/1 (Bruker AXS)'
_exptl_crystal_colour green
_exptl_crystal_density_diffrn 1.272
_exptl_crystal_density_method 'not measured'
_exptl_crystal_description prism
_exptl_crystal_F_000 1636
_exptl_crystal_size_max 0.30
_exptl_crystal_size_mid 0.20
_exptl_crystal_size_min 0.12
_platon_squeeze_details 'A THF, an EtOH and a water molecules per asymmetric unit were deleted with the squeeze program'
_refine_diff_density_max 0.801
_refine_diff_density_min -0.859
_refine_diff_density_rms 0.058
_refine_ls_extinction_method none
_refine_ls_goodness_of_fit_ref 1.125
_refine_ls_hydrogen_treatment constr
_refine_ls_matrix_type full
_refine_ls_number_parameters 963
_refine_ls_number_reflns 17635
_refine_ls_number_restraints 0
_refine_ls_restrained_S_all 1.125
_refine_ls_R_factor_all 0.1010
_refine_ls_R_factor_gt 0.0678
_refine_ls_shift/su_max 0.000
_refine_ls_shift/su_mean 0.000
_refine_ls_structure_factor_coef Fsqd
_refine_ls_weighting_details 'calc w=1/[?^2^(Fo^2^)+(0.0956P)^2^+1.6927P] where P=(Fo^2^+2Fc^2^)/3'
_refine_ls_weighting_scheme calc
_refine_ls_wR_factor_gt 0.1922
_refine_ls_wR_factor_ref 0.2060
_reflns_number_gt 11614
_reflns_number_total 17635
_reflns_threshold_expression >2sigma(I)
_cod_data_source_file c2cc31142a.txt
_cod_data_source_block sankar65
_cod_original_sg_symbol_H-M P-1
_cod_database_code 7107877

loop_
_symmetry_equiv_pos_as_xyz
'x, y, z'
'-x, -y, -z'

loop_
_atom_site_label
_atom_site_type_symbol
_atom_site_fract_x
_atom_site_fract_y
_atom_site_fract_z
_atom_site_U_iso_or_equiv
_atom_site_adp_type
_atom_site_occupancy
_atom_site_symmetry_multiplicity
_atom_site_calc_flag
_atom_site_refinement_flags
Cl1 Cl 0.20109(4) 0.34266(4) 0.45757(4) 0.03459(16) Uani 1 1 d .
Cl2 Cl 0.12567(5) 0.32395(6) 0.08377(5) 0.0548(2) Uani 1 1 d .
O1 O 0.27743(18) 0.3371(2) 0.42184(14) 0.0689(7) Uani 1 1 d .
O2 O 0.2419(3) 0.4116(2) 0.52142(19) 0.0933(11) Uani 0.90 1 d P
O3 O 0.13761(18) 0.37179(18) 0.41011(14) 0.0583(7) Uani 0.90 1 d P
O4 O 0.1590(2) 0.2654(2) 0.4835(3) 0.1188(16) Uani 1 1 d .
O5 O 0.1080(2) 0.2414(3) 0.1144(2) 0.1056(12) Uani 1 1 d .
O6 O 0.1902(2) 0.32616(19) 0.03705(18) 0.0842(9) Uani 1 1 d .
O7 O 0.1633(3) 0.3995(4) 0.1369(2) 0.170(2) Uani 1 1 d .
O8 O 0.03818(19) 0.3204(2) 0.0460(2) 0.0950(10) Uani 1 1 d .
N1 N 0.31274(14) 0.35170(14) 0.27816(12) 0.0305(5) Uani 1 1 d .
H1 H 0.2719 0.3447 0.3087 0.037 Uiso 1 1 calc R
N2 N 0.20056(14) 0.47743(14) 0.28924(13) 0.0333(5) Uani 1 1 d .
H2 H 0.1851 0.4308 0.2536 0.040 Uiso 1 1 calc R
N3 N 0.01904(14) 0.31778(15) 0.26949(13) 0.0353(5) Uani 1 1 d .
H3 H 0.0723 0.3248 0.3001 0.042 Uiso 1 1 calc R
N4 N 0.12826(14) 0.19319(14) 0.25393(13) 0.0327(5) Uani 1 1 d .
H4 H 0.1351 0.2418 0.2335 0.039 Uiso 1 1 calc R
C1 C 0.32684(16) 0.28248(16) 0.23642(14) 0.0279(5) Uani 1 1 d .
C2 C 0.39254(16) 0.32224(16) 0.18901(14) 0.0284(5) Uani 1 1 d .
C3 C 0.42126(17) 0.41587(16) 0.20878(15) 0.0293(5) Uani 1 1 d .
C4 C 0.37126(16) 0.43401(16) 0.26582(15) 0.0294(5) Uani 1 1 d .
C5 C 0.37402(17) 0.51658(17) 0.30351(14) 0.0305(5) Uani 1 1 d .
C6 C 0.29173(17) 0.52579(16) 0.32712(15) 0.0306(5) Uani 1 1 d .
C7 C 0.28448(17) 0.58956(16) 0.38466(15) 0.0311(5) Uani 1 1 d .
C8 C 0.18922(18) 0.58341(17) 0.37603(16) 0.0338(6) Uani 1 1 d .
C9 C 0.13693(18) 0.51222(18) 0.31494(16) 0.0354(6) Uani 1 1 d .
C10 C 0.03818(19) 0.47785(19) 0.28230(16) 0.0390(6) Uani 1 1 d .
C11 C -0.00831(18) 0.38775(19) 0.24883(15) 0.0352(6) Uani 1 1 d .
C12 C -0.09447(17) 0.34653(18) 0.19307(15) 0.0318(6) Uani 1 1 d .
C13 C -0.11949(17) 0.25391(17) 0.18596(15) 0.0313(6) Uani 1 1 d .
C14 C -0.04804(17) 0.23597(19) 0.23574(15) 0.0345(6) Uani 1 1 d .
C15 C -0.04342(17) 0.15265(19) 0.25160(16) 0.0362(6) Uani 1 1 d .
C16 C 0.04495(17) 0.14162(17) 0.27374(15) 0.0322(6) Uani 1 1 d .
C17 C 0.06785(17) 0.07514(16) 0.31291(15) 0.0312(5) Uani 1 1 d .
C18 C 0.16239(17) 0.08548(16) 0.31025(15) 0.0304(5) Uani 1 1 d .
C19 C 0.19922(17) 0.15847(17) 0.27040(14) 0.0299(5) Uani 1 1 d .
C20 C 0.28723(17) 0.19100(16) 0.24605(14) 0.0281(5) Uani 1 1 d .
C21 C 0.40986(17) 0.27347(16) 0.12369(14) 0.0287(5) Uani 1 1 d .
C22 C 0.33277(19) 0.21142(17) 0.07205(15) 0.0345(6) Uani 1 1 d .
H5 H 0.2693 0.1991 0.0806 0.041 Uiso 1 1 calc R
C23 C 0.3480(2) 0.16777(19) 0.00859(16) 0.0401(6) Uani 1 1 d .
H6 H 0.2949 0.1255 -0.0259 0.048 Uiso 1 1 calc R
C24 C 0.4399(2) 0.1854(2) -0.00491(17) 0.0435(7) Uani 1 1 d .
H7 H 0.4501 0.1559 -0.0489 0.052 Uiso 1 1 calc R
C25 C 0.5167(2) 0.24595(19) 0.04578(17) 0.0397(6) Uani 1 1 d .
H8 H 0.5800 0.2571 0.0371 0.048 Uiso 1 1 calc R
C26 C 0.50230(19) 0.29080(18) 0.10944(16) 0.0342(6) Uani 1 1 d .
H9 H 0.5557 0.3335 0.1434 0.041 Uiso 1 1 calc R
C27 C 0.47582(17) 0.48546(16) 0.16823(15) 0.0303(5) Uani 1 1 d .
C28 C 0.57496(19) 0.52308(19) 0.18291(19) 0.0450(7) Uani 1 1 d .
H10 H 0.6107 0.5040 0.2200 0.054 Uiso 1 1 calc R
C29 C 0.6230(2) 0.5887(2) 0.1437(2) 0.0515(8) Uani 1 1 d .
H11 H 0.6910 0.6140 0.1542 0.062 Uiso 1 1 calc R
C30 C 0.5722(2) 0.6165(2) 0.0903(2) 0.0534(8) Uani 1 1 d .
H12 H 0.6049 0.6610 0.0635 0.064 Uiso 1 1 calc R
C31 C 0.4732(3) 0.5800(3) 0.0753(2) 0.0648(10) Uani 1 1 d .
H13 H 0.4378 0.5998 0.0386 0.078 Uiso 1 1 calc R
C32 C 0.4256(2) 0.5144(2) 0.11389(18) 0.0506(8) Uani 1 1 d .
H14 H 0.3575 0.4890 0.1029 0.061 Uiso 1 1 calc R
C33 C 0.46239(18) 0.59784(17) 0.31725(15) 0.0327(6) Uani 1 1 d .
C34 C 0.5520(2) 0.5954(2) 0.34690(17) 0.0447(7) Uani 1 1 d .
H15 H 0.5574 0.5400 0.3576 0.054 Uiso 1 1 calc R
C35 C 0.6330(2) 0.6732(2) 0.36076(19) 0.0537(8) Uani 1 1 d .
H16 H 0.6934 0.6709 0.3815 0.064 Uiso 1 1 calc R
C36 C 0.6265(2) 0.7536(2) 0.3447(2) 0.0585(9) Uani 1 1 d .
H17 H 0.6826 0.8063 0.3529 0.070 Uiso 1 1 calc R
C37 C 0.5384(2) 0.7576(2) 0.3166(2) 0.0608(9) Uani 1 1 d .
H18 H 0.5335 0.8133 0.3063 0.073 Uiso 1 1 calc R
C38 C 0.4569(2) 0.6802(2) 0.30338(18) 0.0455(7) Uani 1 1 d .
H19 H 0.3964 0.6837 0.2845 0.055 Uiso 1 1 calc R
C39 C 0.36316(19) 0.63928(18) 0.44837(16) 0.0374(6) Uani 1 1 d .
C40 C 0.4172(2) 0.5936(2) 0.48246(18) 0.0464(7) Uani 1 1 d .
H20 H 0.4017 0.5308 0.4659 0.056 Uiso 1 1 calc R
C41 C 0.4934(2) 0.6388(3) 0.54018(18) 0.0551(8) Uani 1 1 d .
H21 H 0.5306 0.6074 0.5627 0.066 Uiso 1 1 calc R
C42 C 0.5150(3) 0.7287(3) 0.5648(2) 0.0719(11) Uani 1 1 d .
H22 H 0.5688 0.7599 0.6034 0.086 Uiso 1 1 calc R
C43 C 0.4601(3) 0.7746(3) 0.5347(2) 0.0729(11) Uani 1 1 d .
H23 H 0.4740 0.8364 0.5539 0.087 Uiso 1 1 calc R
C44 C 0.3835(2) 0.7297(2) 0.4754(2) 0.0566(9) Uani 1 1 d .
H24 H 0.3456 0.7611 0.4540 0.068 Uiso 1 1 calc R
C45 C 0.14649(18) 0.62853(17) 0.42887(17) 0.0365(6) Uani 1 1 d .
C46 C 0.1404(3) 0.7117(2) 0.4223(3) 0.0734(11) Uani 1 1 d .
H25 H 0.1640 0.7418 0.3835 0.088 Uiso 1 1 calc R
C47 C 0.0994(3) 0.7521(3) 0.4731(3) 0.0849(14) Uani 1 1 d .
H26 H 0.0945 0.8093 0.4681 0.102 Uiso 1 1 calc R
C48 C 0.0664(3) 0.7099(3) 0.5297(3) 0.0749(12) Uani 1 1 d .
H27 H 0.0416 0.7384 0.5657 0.090 Uiso 1 1 calc R
C49 C 0.0699(4) 0.6278(3) 0.5330(3) 0.1042(18) Uani 1 1 d .
H28 H 0.0439 0.5965 0.5705 0.125 Uiso 1 1 calc R
C50 C 0.1099(3) 0.5867(3) 0.4840(2) 0.0762(12) Uani 1 1 d .
H29 H 0.1118 0.5285 0.4887 0.091 Uiso 1 1 calc R
C51 C -0.0177(2) 0.5400(3) 0.2846(2) 0.0617(10) Uani 1 1 d .
C52 C 0.0134(4) 0.6206(3) 0.2581(3) 0.1006(18) Uani 1 1 d .
H30 H 0.0720 0.6388 0.2402 0.121 Uiso 1 1 calc R
C53 C -0.0427(7) 0.6749(5) 0.2578(4) 0.154(4) Uani 1 1 d .
H31 H -0.0225 0.7303 0.2393 0.185 Uiso 1 1 calc R
C54 C -0.1261(7) 0.6491(7) 0.2839(5) 0.185(5) Uani 1 1 d .
H32 H -0.1639 0.6864 0.2824 0.222 Uiso 1 1 calc R
C55 C -0.1566(4) 0.5710(6) 0.3122(4) 0.150(4) Uani 1 1 d .
H33 H -0.2132 0.5555 0.3327 0.180 Uiso 1 1 calc R
C56 C -0.1038(3) 0.5146(4) 0.3107(3) 0.0969(18) Uani 1 1 d .
H34 H -0.1263 0.4582 0.3274 0.116 Uiso 1 1 calc R
C57 C -0.13352(17) 0.39874(17) 0.14459(15) 0.0318(6) Uani 1 1 d .
C58 C -0.07397(19) 0.4567(2) 0.10564(17) 0.0423(7) Uani 1 1 d .
H35 H -0.0089 0.4610 0.1100 0.051 Uiso 1 1 calc R
C59 C -0.1076(2) 0.5074(2) 0.06123(19) 0.0474(7) Uani 1 1 d .
H36 H -0.0659 0.5465 0.0352 0.057 Uiso 1 1 calc R
C60 C -0.2022(2) 0.5018(2) 0.05430(19) 0.0475(8) Uani 1 1 d .
H37 H -0.2255 0.5375 0.0241 0.057 Uiso 1 1 calc R
C61 C -0.2627(2) 0.4438(2) 0.0918(2) 0.0482(8) Uani 1 1 d .
H38 H -0.3279 0.4392 0.0868 0.058 Uiso 1 1 calc R
C62 C -0.22885(18) 0.39265(18) 0.13641(17) 0.0388(6) Uani 1 1 d .
H39 H -0.2710 0.3530 0.1617 0.047 Uiso 1 1 calc R
C63 C -0.19408(17) 0.18513(17) 0.12805(15) 0.0320(6) Uani 1 1 d .
C64 C -0.29125(18) 0.16404(18) 0.12807(17) 0.0384(6) Uani 1 1 d .
H40 H -0.3114 0.1942 0.1662 0.046 Uiso 1 1 calc R
C65 C -0.3590(2) 0.09938(19) 0.0728(2) 0.0470(8) Uani 1 1 d .
H41 H -0.4253 0.0851 0.0738 0.056 Uiso 1 1 calc R
C66 C -0.3317(2) 0.0562(2) 0.0173(2) 0.0507(8) Uani 1 1 d .
H42 H -0.3785 0.0127 -0.0209 0.061 Uiso 1 1 calc R
C67 C -0.2348(2) 0.0760(2) 0.0168(2) 0.0554(8) Uani 1 1 d .
H43 H -0.2152 0.0453 -0.0214 0.066 Uiso 1 1 calc R
C68 C -0.1666(2) 0.1404(2) 0.07165(17) 0.0446(7) Uani 1 1 d .
H44 H -0.1004 0.1540 0.0707 0.054 Uiso 1 1 calc R
C69 C -0.1342(2) 0.0749(2) 0.2432(2) 0.0556(10) Uani 1 1 d .
C70 C -0.2106(2) 0.0843(3) 0.2722(3) 0.0848(16) Uani 1 1 d .
H45 H -0.2059 0.1413 0.2977 0.102 Uiso 1 1 calc R
C71 C -0.2964(3) 0.0082(5) 0.2636(4) 0.128(3) Uani 1 1 d .
H46 H -0.3494 0.0135 0.2837 0.154 Uiso 1 1 calc R
C72 C -0.3019(4) -0.0749(5) 0.2251(4) 0.131(3) Uani 1 1 d .
H47 H -0.3593 -0.1258 0.2194 0.157 Uiso 1 1 calc R
C73 C -0.2271(4) -0.0849(3) 0.1955(3) 0.108(2) Uani 1 1 d .
H48 H -0.2325 -0.1415 0.1689 0.130 Uiso 1 1 calc R
C74 C -0.1423(3) -0.0101(3) 0.2052(2) 0.0723(12) Uani 1 1 d .
H49 H -0.0892 -0.0165 0.1859 0.087 Uiso 1 1 calc R
C75 C 0.00451(17) 0.01682(16) 0.35563(14) 0.0296(5) Uani 1 1 d .
C76 C -0.04364(17) 0.05316(17) 0.40165(15) 0.0335(6) Uani 1 1 d .
H50 H -0.0342 0.1157 0.4062 0.040 Uiso 1 1 calc R
C77 C -0.10550(18) -0.00095(18) 0.44115(16) 0.0363(6) Uani 1 1 d .
H51 H -0.1398 0.0240 0.4712 0.044 Uiso 1 1 calc R
C78 C -0.11667(19) -0.09128(18) 0.43625(16) 0.0374(6) Uani 1 1 d .
H52 H -0.1582 -0.1285 0.4635 0.045 Uiso 1 1 calc R
C79 C -0.0678(2) -0.12734(18) 0.39199(17) 0.0411(7) Uani 1 1 d .
H53 H -0.0752 -0.1894 0.3892 0.049 Uiso 1 1 calc R
C80 C -0.0082(2) -0.07437(17) 0.35171(16) 0.0382(6) Uani 1 1 d .
H54 H 0.0246 -0.1003 0.3209 0.046 Uiso 1 1 calc R
C81 C 0.22181(18) 0.04515(17) 0.35603(16) 0.0338(6) Uani 1 1 d .
C82 C 0.2276(2) -0.0391(2) 0.3334(2) 0.0559(9) Uani 1 1 d .
H55 H 0.1922 -0.0739 0.2867 0.067 Uiso 1 1 calc R
C83 C 0.2848(3) -0.0722(2) 0.3787(2) 0.0676(11) Uani 1 1 d .
H56 H 0.2906 -0.1284 0.3621 0.081 Uiso 1 1 calc R
C84 C 0.3334(2) -0.0242(3) 0.4479(2) 0.0601(10) Uani 1 1 d .
H57 H 0.3705 -0.0483 0.4795 0.072 Uiso 1 1 calc R
C85 C 0.3278(2) 0.0579(3) 0.4705(2) 0.0579(9) Uani 1 1 d .
H58 H 0.3620 0.0914 0.5177 0.069 Uiso 1 1 calc R
C86 C 0.2725(2) 0.0931(2) 0.42494(17) 0.0433(7) Uani 1 1 d .
H59 H 0.2695 0.1507 0.4413 0.052 Uiso 1 1 calc R
C87 C 0.33932(18) 0.12832(17) 0.22944(14) 0.0306(5) Uani 1 1 d .
C88 C 0.2888(2) 0.0407(2) 0.19182(18) 0.0458(7) Uani 1 1 d .
H60 H 0.2211 0.0208 0.1769 0.055 Uiso 1 1 calc R
C89 C 0.3366(3) -0.0174(2) 0.1762(2) 0.0576(9) Uani 1 1 d .
H61 H 0.3016 -0.0773 0.1510 0.069 Uiso 1 1 calc R
C90 C 0.4352(3) 0.0107(2) 0.1970(2) 0.0584(9) Uani 1 1 d .
H62 H 0.4677 -0.0298 0.1863 0.070 Uiso 1 1 calc R
C91 C 0.4865(2) 0.0984(2) 0.23347(19) 0.0500(8) Uani 1 1 d .
H63 H 0.5543 0.1183 0.2476 0.060 Uiso 1 1 calc R
C92 C 0.43810(19) 0.15682(19) 0.24917(16) 0.0374(6) Uani 1 1 d .
H64 H 0.4732 0.2170 0.2737 0.045 Uiso 1 1 calc R
O9 O 0.1125(11) 0.2826(11) 0.3977(9) 0.026(3) Uiso 0.10 1 d P
O10 O 0.1948(13) 0.4214(12) 0.4721(11) 0.035(4) Uiso 0.10 1 d P

loop_
_atom_site_aniso_label
_atom_site_aniso_U_11
_atom_site_aniso_U_22
_atom_site_aniso_U_33
_atom_site_aniso_U_23
_atom_site_aniso_U_13
_atom_site_aniso_U_12
Cl1 0.0324(3) 0.0402(4) 0.0364(4) 0.0129(3) 0.0052(3) 0.0181(3)
Cl2 0.0397(4) 0.0822(6) 0.0483(5) 0.0243(4) 0.0079(3) 0.0249(4)
O1 0.0621(15) 0.114(2) 0.0606(15) 0.0335(15) 0.0299(13) 0.0562(16)
O2 0.102(3) 0.095(2) 0.069(2) -0.0295(18) -0.0295(19) 0.049(2)
O3 0.0599(16) 0.0721(17) 0.0508(15) 0.0108(13) -0.0074(12) 0.0406(14)
O4 0.0752(19) 0.089(2) 0.248(5) 0.118(3) 0.088(3) 0.0508(17)
O5 0.100(2) 0.136(3) 0.107(3) 0.084(2) 0.032(2) 0.050(2)
O6 0.095(2) 0.0812(19) 0.119(2) 0.0568(19) 0.0685(19) 0.0541(17)
O7 0.106(3) 0.248(6) 0.089(3) -0.084(3) 0.013(2) 0.012(3)
O8 0.0481(15) 0.084(2) 0.143(3) 0.024(2) -0.0166(17) 0.0232(14)
N1 0.0237(10) 0.0302(11) 0.0384(12) 0.0067(9) 0.0093(9) 0.0090(9)
N2 0.0244(10) 0.0311(11) 0.0393(13) -0.0047(10) -0.0007(9) 0.0094(9)
N3 0.0207(10) 0.0429(13) 0.0413(13) 0.0101(10) -0.0016(9) 0.0119(9)
N4 0.0226(10) 0.0312(11) 0.0450(13) 0.0192(10) 0.0037(9) 0.0074(9)
C1 0.0230(11) 0.0266(12) 0.0347(14) 0.0063(10) 0.0034(10) 0.0101(10)
C2 0.0221(11) 0.0284(12) 0.0353(14) 0.0082(11) 0.0035(10) 0.0095(10)
C3 0.0215(11) 0.0280(12) 0.0385(14) 0.0074(11) 0.0038(10) 0.0090(10)
C4 0.0196(11) 0.0280(12) 0.0395(14) 0.0071(11) 0.0030(10) 0.0075(10)
C5 0.0248(12) 0.0295(13) 0.0352(14) 0.0051(11) 0.0023(10) 0.0084(10)
C6 0.0264(12) 0.0262(12) 0.0373(14) 0.0047(11) 0.0011(11) 0.0091(10)
C7 0.0282(12) 0.0234(12) 0.0410(15) 0.0047(11) 0.0040(11) 0.0095(10)
C8 0.0296(13) 0.0252(12) 0.0458(16) 0.0044(11) 0.0029(11) 0.0111(10)
C9 0.0280(13) 0.0367(14) 0.0424(16) 0.0048(12) 0.0033(11) 0.0144(11)
C10 0.0292(13) 0.0434(15) 0.0436(16) -0.0016(13) -0.0020(12) 0.0181(12)
C11 0.0229(12) 0.0447(15) 0.0385(15) 0.0073(12) 0.0033(11) 0.0134(11)
C12 0.0193(11) 0.0396(14) 0.0357(14) 0.0051(12) 0.0028(10) 0.0108(10)
C13 0.0200(11) 0.0369(14) 0.0359(14) 0.0104(11) 0.0022(10) 0.0085(10)
C14 0.0207(12) 0.0446(15) 0.0407(15) 0.0157(13) 0.0054(11) 0.0122(11)
C15 0.0210(12) 0.0429(15) 0.0435(16) 0.0194(13) 0.0028(11) 0.0073(11)
C16 0.0236(12) 0.0339(13) 0.0354(14) 0.0134(11) 0.0023(10) 0.0044(10)
C17 0.0266(12) 0.0264(12) 0.0368(14) 0.0066(11) 0.0021(11) 0.0056(10)
C18 0.0257(12) 0.0260(12) 0.0381(14) 0.0091(11) 0.0038(11) 0.0072(10)
C19 0.0243(12) 0.0298(12) 0.0334(14) 0.0065(11) 0.0012(10) 0.0078(10)
C20 0.0237(12) 0.0276(12) 0.0315(13) 0.0064(10) 0.0023(10) 0.0077(10)
C21 0.0289(12) 0.0266(12) 0.0358(14) 0.0123(11) 0.0085(11) 0.0133(10)
C22 0.0298(13) 0.0334(14) 0.0414(15) 0.0083(12) 0.0058(11) 0.0125(11)
C23 0.0439(16) 0.0351(14) 0.0405(16) 0.0063(12) 0.0028(13) 0.0151(12)
C24 0.0551(18) 0.0419(16) 0.0416(17) 0.0080(13) 0.0135(14) 0.0253(14)
C25 0.0385(15) 0.0411(15) 0.0486(17) 0.0159(14) 0.0166(13) 0.0196(13)
C26 0.0296(13) 0.0348(14) 0.0404(15) 0.0109(12) 0.0078(11) 0.0123(11)
C27 0.0280(12) 0.0243(12) 0.0391(14) 0.0066(11) 0.0079(11) 0.0090(10)
C28 0.0295(14) 0.0398(15) 0.069(2) 0.0247(15) 0.0103(14) 0.0111(12)
C29 0.0329(15) 0.0413(16) 0.081(2) 0.0233(17) 0.0175(16) 0.0078(13)
C30 0.0527(19) 0.0413(17) 0.067(2) 0.0242(16) 0.0218(17) 0.0083(15)
C31 0.053(2) 0.068(2) 0.067(2) 0.040(2) 0.0005(17) 0.0084(17)
C32 0.0332(15) 0.0555(19) 0.056(2) 0.0241(16) 0.0004(14) 0.0048(14)
C33 0.0255(12) 0.0324(13) 0.0356(14) 0.0035(11) 0.0040(11) 0.0056(10)
C34 0.0309(14) 0.0504(17) 0.0511(18) 0.0125(15) 0.0031(13) 0.0129(13)
C35 0.0274(15) 0.069(2) 0.053(2) 0.0108(17) -0.0016(13) 0.0051(14)
C36 0.0397(17) 0.052(2) 0.063(2) 0.0069(17) 0.0030(16) -0.0075(15)
C37 0.0487(19) 0.0414(18) 0.086(3) 0.0172(18) 0.0127(18) 0.0059(15)
C38 0.0348(15) 0.0418(16) 0.0577(19) 0.0153(15) 0.0066(14) 0.0093(12)
C39 0.0297(13) 0.0358(14) 0.0419(16) 0.0011(12) 0.0024(12) 0.0088(11)
C40 0.0417(16) 0.0481(17) 0.0477(18) 0.0049(14) 0.0011(14) 0.0176(14)
C41 0.0398(17) 0.072(2) 0.0455(19) -0.0021(17) -0.0064(14) 0.0185(16)
C42 0.050(2) 0.090(3) 0.053(2) -0.008(2) -0.0101(17) 0.010(2)
C43 0.067(2) 0.049(2) 0.077(3) -0.0186(19) -0.005(2) 0.0043(18)
C44 0.0501(19) 0.0345(16) 0.073(2) -0.0061(16) -0.0044(17) 0.0105(14)
C45 0.0275(13) 0.0274(13) 0.0499(17) -0.0033(12) -0.0015(12) 0.0101(10)
C46 0.093(3) 0.050(2) 0.093(3) 0.015(2) 0.030(2) 0.040(2)
C47 0.091(3) 0.051(2) 0.118(4) -0.016(2) 0.002(3) 0.049(2)
C48 0.056(2) 0.068(3) 0.099(3) -0.010(2) 0.025(2) 0.024(2)
C49 0.153(5) 0.080(3) 0.112(4) 0.017(3) 0.083(4) 0.060(3)
C50 0.114(3) 0.056(2) 0.084(3) 0.018(2) 0.055(3) 0.046(2)
C51 0.053(2) 0.070(2) 0.060(2) -0.0231(18) -0.0208(16) 0.0427(18)
C52 0.128(4) 0.069(3) 0.110(4) -0.010(3) -0.029(3) 0.071(3)
C53 0.205(8) 0.110(5) 0.148(6) -0.045(4) -0.074(6) 0.119(6)
C54 0.167(7) 0.190(8) 0.185(8) -0.120(7) -0.117(6) 0.155(7)
C55 0.085(4) 0.190(7) 0.163(6) -0.100(6) -0.036(4) 0.098(5)
C56 0.051(2) 0.137(4) 0.094(3) -0.057(3) -0.012(2) 0.056(3)
C57 0.0237(12) 0.0305(13) 0.0375(14) 0.0006(11) -0.0016(11) 0.0093(10)
C58 0.0273(14) 0.0481(17) 0.0504(18) 0.0127(14) 0.0043(12) 0.0117(12)
C59 0.0369(15) 0.0420(16) 0.059(2) 0.0181(15) 0.0066(14) 0.0065(13)
C60 0.0415(16) 0.0381(15) 0.065(2) 0.0206(15) 0.0019(14) 0.0162(13)
C61 0.0277(14) 0.0455(17) 0.075(2) 0.0204(16) 0.0035(14) 0.0171(13)
C62 0.0254(13) 0.0344(14) 0.0557(18) 0.0126(13) 0.0040(12) 0.0094(11)
C63 0.0252(12) 0.0288(12) 0.0416(15) 0.0136(11) -0.0002(11) 0.0091(10)
C64 0.0251(13) 0.0307(13) 0.0568(18) 0.0091(13) 0.0028(12) 0.0081(11)
C65 0.0271(14) 0.0326(15) 0.076(2) 0.0134(15) -0.0016(14) 0.0061(12)
C66 0.0390(16) 0.0314(15) 0.065(2) 0.0034(15) -0.0134(15) 0.0021(13)
C67 0.0505(19) 0.0492(19) 0.061(2) 0.0004(16) 0.0022(16) 0.0160(15)
C68 0.0305(14) 0.0487(17) 0.0517(18) 0.0072(15) 0.0010(13) 0.0132(13)
C69 0.0241(14) 0.065(2) 0.071(2) 0.0459(19) -0.0033(14) 0.0017(14)
C70 0.0299(16) 0.118(3) 0.129(4) 0.096(3) 0.021(2) 0.0294(19)
C71 0.0279(19) 0.179(6) 0.194(7) 0.153(6) 0.013(3) 0.022(3)
C72 0.055(3) 0.140(5) 0.153(6) 0.118(5) -0.030(3) -0.033(3)
C73 0.087(3) 0.084(3) 0.091(3) 0.051(3) -0.039(3) -0.040(3)
C74 0.059(2) 0.055(2) 0.066(2) 0.0275(19) -0.0252(18) -0.0184(17)
C75 0.0224(12) 0.0295(12) 0.0352(14) 0.0101(11) 0.0018(10) 0.0071(10)
C76 0.0255(12) 0.0266(12) 0.0472(16) 0.0103(12) 0.0025(11) 0.0083(10)
C77 0.0286(13) 0.0382(15) 0.0435(16) 0.0094(13) 0.0079(12) 0.0124(11)
C78 0.0304(13) 0.0332(14) 0.0444(16) 0.0154(12) 0.0058(12) 0.0034(11)
C79 0.0448(16) 0.0251(13) 0.0505(18) 0.0098(12) 0.0082(14) 0.0076(12)
C80 0.0409(15) 0.0283(13) 0.0445(16) 0.0052(12) 0.0117(13) 0.0099(11)
C81 0.0274(13) 0.0318(13) 0.0442(16) 0.0150(12) 0.0086(11) 0.0098(11)
C82 0.061(2) 0.0346(16) 0.071(2) 0.0117(16) -0.0020(17) 0.0203(15)
C83 0.074(2) 0.0460(19) 0.094(3) 0.029(2) 0.007(2) 0.0341(18)
C84 0.0510(19) 0.065(2) 0.078(3) 0.040(2) 0.0093(18) 0.0309(17)
C85 0.0516(19) 0.079(2) 0.052(2) 0.0194(18) 0.0024(16) 0.0350(18)
C86 0.0406(16) 0.0504(17) 0.0458(17) 0.0146(14) 0.0061(13) 0.0239(14)
C87 0.0309(13) 0.0281(12) 0.0339(14) 0.0070(11) 0.0046(11) 0.0120(10)
C88 0.0436(16) 0.0381(15) 0.0537(19) 0.0049(14) 0.0037(14) 0.0151(13)
C89 0.072(2) 0.0399(17) 0.060(2) -0.0024(16) 0.0049(18) 0.0250(17)
C90 0.072(2) 0.055(2) 0.065(2) 0.0071(17) 0.0144(18) 0.0447(19)
C91 0.0421(17) 0.0556(19) 0.061(2) 0.0173(16) 0.0114(15) 0.0253(15)
C92 0.0334(14) 0.0389(15) 0.0427(16) 0.0085(13) 0.0065(12) 0.0161(12)

loop_
_atom_type_symbol
_atom_type_description
_atom_type_scat_dispersion_real
_atom_type_scat_dispersion_imag
_atom_type_scat_source
C C 0.0033 0.0016 'International Tables Vol C Tables 4.2.6.8 and 6.1.1.4'
H H 0.0000 0.0000 'International Tables Vol C Tables 4.2.6.8 and 6.1.1.4'
N N 0.0061 0.0033 'International Tables Vol C Tables 4.2.6.8 and 6.1.1.4'
O O 0.0106 0.0060 'International Tables Vol C Tables 4.2.6.8 and 6.1.1.4'
Cl Cl 0.1484 0.1585 'International Tables Vol C Tables 4.2.6.8 and 6.1.1.4'

loop_
_geom_angle_atom_site_label_1
_geom_angle_atom_site_label_2
_geom_angle_atom_site_label_3
_geom_angle
O10 Cl1 O4 130.0(8)
O10 Cl1 O1 117.1(8)
O4 Cl1 O1 111.41(18)
O10 Cl1 O2 48.9(9)
O4 Cl1 O2 105.7(3)
O1 Cl1 O2 107.5(2)
O10 Cl1 O3 57.9(9)
O4 Cl1 O3 115.46(19)
O1 Cl1 O3 109.71(15)
O2 Cl1 O3 106.51(18)
O10 Cl1 O9 108.2(10)
O4 Cl1 O9 72.5(6)
O1 Cl1 O9 100.8(6)
O2 Cl1 O9 149.7(6)
O3 Cl1 O9 52.4(6)
O7 Cl2 O8 109.4(3)
O7 Cl2 O6 108.7(2)
O8 Cl2 O6 111.9(2)
O7 Cl2 O5 112.7(3)
O8 Cl2 O5 106.52(19)
O6 Cl2 O5 107.54(19)
O10 O2 Cl1 59.1(10)
O10 O3 O9 121.5(10)
O10 O3 Cl1 55.7(8)
O9 O3 Cl1 68.7(7)
Cl1 O4 O9 59.1(5)
C1 N1 C4 110.6(2)
C9 N2 C6 110.1(2)
C14 N3 C11 110.7(2)
C19 N4 C16 110.7(2)
N1 C1 C20 122.8(2)
N1 C1 C2 107.3(2)
C20 C1 C2 129.7(2)
C3 C2 C1 106.9(2)
C3 C2 C21 126.4(2)
C1 C2 C21 125.6(2)
C2 C3 C4 107.8(2)
C2 C3 C27 126.9(2)
C4 C3 C27 124.1(2)
N1 C4 C5 122.6(2)
N1 C4 C3 107.1(2)
C5 C4 C3 130.2(2)
C4 C5 C6 121.2(2)
C4 C5 C33 120.8(2)
C6 C5 C33 118.0(2)
N2 C6 C5 122.5(2)
N2 C6 C7 107.2(2)
C5 C6 C7 129.9(2)
C8 C7 C6 107.9(2)
C8 C7 C39 127.6(2)
C6 C7 C39 123.6(2)
C7 C8 C9 106.8(2)
C7 C8 C45 126.3(2)
C9 C8 C45 125.8(2)
N2 C9 C10 121.7(2)
N2 C9 C8 107.7(2)
C10 C9 C8 130.6(2)
C11 C10 C9 121.8(2)
C11 C10 C51 119.3(2)
C9 C10 C51 118.9(3)
N3 C11 C10 123.6(2)
N3 C11 C12 106.2(2)
C10 C11 C12 130.0(2)
C13 C12 C11 108.1(2)
C13 C12 C57 128.2(2)
C11 C12 C57 122.8(2)
C12 C13 C14 107.5(2)
C12 C13 C63 126.7(2)
C14 C13 C63 124.7(2)
N3 C14 C15 123.1(2)
N3 C14 C13 107.2(2)
C15 C14 C13 129.6(2)
C16 C15 C14 121.6(2)
C16 C15 C69 119.8(2)
C14 C15 C69 118.6(2)
N4 C16 C15 122.4(2)
N4 C16 C17 106.6(2)
C15 C16 C17 130.8(2)
C18 C17 C16 107.4(2)
C18 C17 C75 127.4(2)
C16 C17 C75 124.7(2)
C17 C18 C19 107.7(2)
C17 C18 C81 125.5(2)
C19 C18 C81 125.1(2)
N4 C19 C20 121.8(2)
N4 C19 C18 107.1(2)
C20 C19 C18 131.0(2)
C19 C20 C1 121.0(2)
C19 C20 C87 119.7(2)
C1 C20 C87 119.3(2)
C26 C21 C22 118.4(2)
C26 C21 C2 121.3(2)
C22 C21 C2 120.2(2)
C23 C22 C21 120.7(2)
C24 C23 C22 120.4(3)
C25 C24 C23 119.6(3)
C24 C25 C26 120.5(3)
C25 C26 C21 120.3(3)
C32 C27 C28 118.5(2)
C32 C27 C3 118.7(2)
C28 C27 C3 122.8(2)
C27 C28 C29 120.7(3)
C30 C29 C28 120.0(3)
C29 C30 C31 120.0(3)
C30 C31 C32 120.0(3)
C27 C32 C31 120.8(3)
C38 C33 C34 118.2(3)
C38 C33 C5 119.9(2)
C34 C33 C5 121.9(2)
C35 C34 C33 120.4(3)
C36 C35 C34 120.5(3)
C35 C36 C37 119.8(3)
C36 C37 C38 120.0(3)
C37 C38 C33 121.0(3)
C44 C39 C40 119.2(3)
C44 C39 C7 121.7(3)
C40 C39 C7 119.1(2)
C41 C40 C39 120.5(3)
C42 C41 C40 119.8(3)
C41 C42 C43 120.9(3)
C42 C43 C44 119.6(3)
C39 C44 C43 119.8(3)
C50 C45 C46 118.2(3)
C50 C45 C8 120.3(3)
C46 C45 C8 121.4(3)
C45 C46 C47 119.8(4)
C48 C47 C46 120.6(4)
C49 C48 C47 118.2(4)
C48 C49 C50 122.2(5)
C45 C50 C49 120.8(4)
C52 C51 C56 119.7(4)
C52 C51 C10 120.3(4)
C56 C51 C10 119.9(4)
C51 C52 C53 118.9(7)
C54 C53 C52 120.4(8)
C53 C54 C55 121.6(6)
C54 C55 C56 119.0(8)
C55 C56 C51 120.4(7)
C62 C57 C58 118.2(2)
C62 C57 C12 122.0(2)
C58 C57 C12 119.8(2)
C59 C58 C57 121.3(3)
C58 C59 C60 120.1(3)
C59 C60 C61 119.5(3)
C62 C61 C60 120.4(3)
C61 C62 C57 120.6(3)
C68 C63 C64 118.6(3)
C68 C63 C13 119.3(2)
C64 C63 C13 122.1(3)
C65 C64 C63 120.5(3)
C66 C65 C64 120.7(3)
C65 C66 C67 119.5(3)
C68 C67 C66 120.3(3)
C67 C68 C63 120.4(3)
C70 C69 C74 119.7(3)
C70 C69 C15 120.9(4)
C74 C69 C15 119.4(3)
C69 C70 C71 119.5(5)
C72 C71 C70 119.2(5)
C73 C72 C71 121.9(4)
C72 C73 C74 118.7(6)
C73 C74 C69 121.1(5)
C76 C75 C80 118.4(2)
C76 C75 C17 119.8(2)
C80 C75 C17 121.8(2)
C75 C76 C77 120.8(2)
C78 C77 C76 119.5(3)
C79 C78 C77 120.1(2)
C78 C79 C80 120.5(2)
C79 C80 C75 120.7(3)
C86 C81 C82 118.5(3)
C86 C81 C18 118.2(2)
C82 C81 C18 123.2(3)
C83 C82 C81 120.1(3)
C84 C83 C82 120.6(3)
C85 C84 C83 119.6(3)
C84 C85 C86 120.6(3)
C81 C86 C85 120.6(3)
C92 C87 C88 119.1(2)
C92 C87 C20 120.8(2)
C88 C87 C20 120.0(2)
C89 C88 C87 120.2(3)
C88 C89 C90 120.6(3)
C89 C90 C91 119.7(3)
C90 C91 C92 119.6(3)
C87 C92 C91 120.7(3)
O3 O9 Cl1 58.9(7)
O3 O9 O4 100.1(10)
Cl1 O9 O4 48.4(5)
O2 O10 Cl1 72.0(10)
O2 O10 O3 137.8(16)
Cl1 O10 O3 66.4(9)

loop_
_geom_bond_atom_site_label_1
_geom_bond_atom_site_label_2
_geom_bond_distance
Cl1 O10 1.289(18)
Cl1 O4 1.356(2)
Cl1 O1 1.426(2)
Cl1 O2 1.428(3)
Cl1 O3 1.430(2)
Cl1 O9 1.556(16)
Cl2 O7 1.364(4)
Cl2 O8 1.382(3)
Cl2 O6 1.382(3)
Cl2 O5 1.445(3)
O2 O10 1.131(19)
O3 O10 1.32(2)
O3 O9 1.324(16)
O4 O9 1.730(16)
N1 C1 1.367(3)
N1 C4 1.377(3)
N2 C9 1.369(3)
N2 C6 1.370(3)
N3 C14 1.369(3)
N3 C11 1.381(3)
N4 C19 1.370(3)
N4 C16 1.375(3)
C1 C20 1.419(3)
C1 C2 1.448(3)
C2 C3 1.395(3)
C2 C21 1.465(4)
C3 C4 1.436(4)
C3 C27 1.487(3)
C4 C5 1.403(4)
C5 C6 1.416(4)
C5 C33 1.481(3)
C6 C7 1.429(4)
C7 C8 1.390(3)
C7 C39 1.482(4)
C8 C9 1.433(4)
C8 C45 1.488(4)
C9 C10 1.417(4)
C10 C11 1.394(4)
C10 C51 1.496(4)
C11 C12 1.444(4)
C12 C13 1.380(4)
C12 C57 1.476(3)
C13 C14 1.438(3)
C13 C63 1.481(4)
C14 C15 1.410(4)
C15 C16 1.410(3)
C15 C69 1.482(4)
C16 C17 1.449(3)
C17 C18 1.386(3)
C17 C75 1.475(3)
C18 C19 1.439(3)
C18 C81 1.489(3)
C19 C20 1.410(3)
C20 C87 1.492(3)
C21 C26 1.395(3)
C21 C22 1.397(4)
C22 C23 1.383(4)
C23 C24 1.383(4)
C24 C25 1.379(4)
C25 C26 1.390(4)
C27 C32 1.383(4)
C27 C28 1.384(4)
C28 C29 1.395(4)
C29 C30 1.365(5)
C30 C31 1.381(5)
C31 C32 1.386(4)
C33 C38 1.389(4)
C33 C34 1.398(4)
C34 C35 1.388(4)
C35 C36 1.376(5)
C36 C37 1.379(5)
C37 C38 1.387(4)
C39 C44 1.385(4)
C39 C40 1.392(4)
C40 C41 1.382(4)
C41 C42 1.365(5)
C42 C43 1.374(6)
C43 C44 1.402(5)
C45 C50 1.359(5)
C45 C46 1.373(4)
C46 C47 1.405(6)
C47 C48 1.366(6)
C48 C49 1.333(6)
C49 C50 1.377(5)
C51 C52 1.382(6)
C51 C56 1.395(6)
C52 C53 1.394(7)
C53 C54 1.360(13)
C54 C55 1.363(14)
C55 C56 1.384(7)
C57 C62 1.391(3)
C57 C58 1.396(4)
C58 C59 1.372(4)
C59 C60 1.385(4)
C60 C61 1.385(4)
C61 C62 1.381(4)
C63 C68 1.386(4)
C63 C64 1.388(4)
C64 C65 1.386(4)
C65 C66 1.359(5)
C66 C67 1.388(5)
C67 C68 1.382(4)
C69 C70 1.380(5)
C69 C74 1.412(6)
C70 C71 1.421(6)
C71 C72 1.402(10)
C72 C73 1.367(10)
C73 C74 1.399(5)
C75 C76 1.389(4)
C75 C80 1.391(4)
C76 C77 1.392(4)
C77 C78 1.381(4)
C78 C79 1.374(4)
C79 C80 1.375(4)
C81 C86 1.383(4)
C81 C82 1.395(4)
C82 C83 1.384(4)
C83 C84 1.380(6)
C84 C85 1.360(5)
C85 C86 1.390(4)
C87 C92 1.383(4)
C87 C88 1.393(4)
C88 C89 1.377(4)
C89 C90 1.383(5)
C90 C91 1.388(5)
C91 C92 1.389(4)

loop_
_geom_torsion_atom_site_label_1
_geom_torsion_atom_site_label_2
_geom_torsion_atom_site_label_3
_geom_torsion_atom_site_label_4
_geom_torsion
O4 Cl1 O2 O10 -129.9(11)
O1 Cl1 O2 O10 111.0(11)
O3 Cl1 O2 O10 -6.5(11)
O9 Cl1 O2 O10 -47.7(16)
O4 Cl1 O3 O10 122.8(10)
O1 Cl1 O3 O10 -110.3(10)
O2 Cl1 O3 O10 5.8(10)
O9 Cl1 O3 O10 161.1(12)
O10 Cl1 O3 O9 -161.1(12)
O4 Cl1 O3 O9 -38.3(8)
O1 Cl1 O3 O9 88.6(8)
O2 Cl1 O3 O9 -155.3(8)
O10 Cl1 O4 O9 99.4(13)
O1 Cl1 O4 O9 -95.0(6)
O2 Cl1 O4 O9 148.4(6)
O3 Cl1 O4 O9 31.0(6)
C4 N1 C1 C20 170.2(2)
C4 N1 C1 C2 -5.3(3)
N1 C1 C2 C3 4.5(3)
C20 C1 C2 C3 -170.6(2)
N1 C1 C2 C21 -164.5(2)
C20 C1 C2 C21 20.3(4)
C1 C2 C3 C4 -2.1(3)
C21 C2 C3 C4 166.9(2)
C1 C2 C3 C27 -169.5(2)
C21 C2 C3 C27 -0.5(4)
C1 N1 C4 C5 -177.6(2)
C1 N1 C4 C3 4.0(3)
C2 C3 C4 N1 -1.0(3)
C27 C3 C4 N1 166.8(2)
C2 C3 C4 C5 -179.2(2)
C27 C3 C4 C5 -11.4(4)
N1 C4 C5 C6 -31.3(4)
C3 C4 C5 C6 146.6(3)
N1 C4 C5 C33 151.1(2)
C3 C4 C5 C33 -31.0(4)
C9 N2 C6 C5 -167.7(2)
C9 N2 C6 C7 5.5(3)
C4 C5 C6 N2 -31.5(4)
C33 C5 C6 N2 146.2(2)
C4 C5 C6 C7 157.0(3)
C33 C5 C6 C7 -25.3(4)
N2 C6 C7 C8 -5.1(3)
C5 C6 C7 C8 167.4(3)
N2 C6 C7 C39 164.9(2)
C5 C6 C7 C39 -22.5(4)
C6 C7 C8 C9 2.8(3)
C39 C7 C8 C9 -166.7(2)
C6 C7 C8 C45 171.6(2)
C39 C7 C8 C45 2.0(4)
C6 N2 C9 C10 176.4(2)
C6 N2 C9 C8 -3.8(3)
C7 C8 C9 N2 0.5(3)
C45 C8 C9 N2 -168.3(2)
C7 C8 C9 C10 -179.7(3)
C45 C8 C9 C10 11.5(5)
N2 C9 C10 C11 29.9(4)
C8 C9 C10 C11 -149.9(3)
N2 C9 C10 C51 -150.7(3)
C8 C9 C10 C51 29.5(5)
C14 N3 C11 C10 170.3(3)
C14 N3 C11 C12 -5.4(3)
C9 C10 C11 N3 28.6(4)
C51 C10 C11 N3 -150.8(3)
C9 C10 C11 C12 -156.9(3)
C51 C10 C11 C12 23.8(5)
N3 C11 C12 C13 4.1(3)
C10 C11 C12 C13 -171.1(3)
N3 C11 C12 C57 -165.3(2)
C10 C11 C12 C57 19.4(5)
C11 C12 C13 C14 -1.5(3)
C57 C12 C13 C14 167.2(2)
C11 C12 C13 C63 -170.3(2)
C57 C12 C13 C63 -1.6(4)
C11 N3 C14 C15 -174.1(3)
C11 N3 C14 C13 4.5(3)
C12 C13 C14 N3 -1.8(3)
C63 C13 C14 N3 167.3(2)
C12 C13 C14 C15 176.7(3)
C63 C13 C14 C15 -14.1(5)
N3 C14 C15 C16 -30.4(4)
C13 C14 C15 C16 151.2(3)
N3 C14 C15 C69 150.7(3)
C13 C14 C15 C69 -27.6(5)
C19 N4 C16 C15 -168.8(3)
C19 N4 C16 C17 6.5(3)
C14 C15 C16 N4 -26.7(4)
C69 C15 C16 N4 152.1(3)
C14 C15 C16 C17 159.2(3)
C69 C15 C16 C17 -22.0(5)
N4 C16 C17 C18 -4.2(3)
C15 C16 C17 C18 170.5(3)
N4 C16 C17 C75 168.3(2)
C15 C16 C17 C75 -16.9(5)
C16 C17 C18 C19 0.6(3)
C75 C17 C18 C19 -171.8(3)
C16 C17 C18 C81 166.5(3)
C75 C17 C18 C81 -5.9(4)
C16 N4 C19 C20 170.7(2)
C16 N4 C19 C18 -6.2(3)
C17 C18 C19 N4 3.3(3)
C81 C18 C19 N4 -162.7(3)
C17 C18 C19 C20 -173.2(3)
C81 C18 C19 C20 20.8(5)
N4 C19 C20 C1 30.9(4)
C18 C19 C20 C1 -153.0(3)
N4 C19 C20 C87 -148.6(2)
C18 C19 C20 C87 27.6(4)
N1 C1 C20 C19 30.8(4)
C2 C1 C20 C19 -154.8(3)
N1 C1 C20 C87 -149.8(2)
C2 C1 C20 C87 24.6(4)
C3 C2 C21 C26 55.2(3)
C1 C2 C21 C26 -137.9(2)
C3 C2 C21 C22 -121.5(3)
C1 C2 C21 C22 45.4(3)
C26 C21 C22 C23 0.5(4)
C2 C21 C22 C23 177.3(2)
C21 C22 C23 C24 -0.4(4)
C22 C23 C24 C25 0.8(4)
C23 C24 C25 C26 -1.4(4)
C24 C25 C26 C21 1.5(4)
C22 C21 C26 C25 -1.0(4)
C2 C21 C26 C25 -177.8(2)
C2 C3 C27 C32 89.5(3)
C4 C3 C27 C32 -75.9(4)
C2 C3 C27 C28 -90.9(4)
C4 C3 C27 C28 103.6(3)
C32 C27 C28 C29 0.0(5)
C3 C27 C28 C29 -179.5(3)
C27 C28 C29 C30 0.1(5)
C28 C29 C30 C31 0.3(6)
C29 C30 C31 C32 -0.7(6)
C28 C27 C32 C31 -0.4(5)
C3 C27 C32 C31 179.1(3)
C30 C31 C32 C27 0.8(6)
C4 C5 C33 C38 133.9(3)
C6 C5 C33 C38 -43.8(4)
C4 C5 C33 C34 -48.7(4)
C6 C5 C33 C34 133.6(3)
C38 C33 C34 C35 -1.0(5)
C5 C33 C34 C35 -178.4(3)
C33 C34 C35 C36 -0.8(5)
C34 C35 C36 C37 1.9(6)
C35 C36 C37 C38 -1.2(6)
C36 C37 C38 C33 -0.7(6)
C34 C33 C38 C37 1.7(5)
C5 C33 C38 C37 179.2(3)
C8 C7 C39 C44 -52.3(4)
C6 C7 C39 C44 139.7(3)
C8 C7 C39 C40 126.9(3)
C6 C7 C39 C40 -41.1(4)
C44 C39 C40 C41 -3.2(5)
C7 C39 C40 C41 177.6(3)
C39 C40 C41 C42 1.0(5)
C40 C41 C42 C43 2.2(6)
C41 C42 C43 C44 -3.0(6)
C40 C39 C44 C43 2.4(5)
C7 C39 C44 C43 -178.4(3)
C42 C43 C44 C39 0.7(6)
C7 C8 C45 C50 -89.4(4)
C9 C8 C45 C50 77.3(4)
C7 C8 C45 C46 92.4(4)
C9 C8 C45 C46 -100.9(4)
C50 C45 C46 C47 1.6(6)
C8 C45 C46 C47 179.8(3)
C45 C46 C47 C48 0.8(7)
C46 C47 C48 C49 -3.3(7)
C47 C48 C49 C50 3.4(9)
C46 C45 C50 C49 -1.6(7)
C8 C45 C50 C49 -179.8(4)
C48 C49 C50 C45 -1.0(9)
C11 C10 C51 C52 -126.5(4)
C9 C10 C51 C52 54.1(5)
C11 C10 C51 C56 50.6(5)
C9 C10 C51 C56 -128.8(3)
C56 C51 C52 C53 -0.1(7)
C10 C51 C52 C53 177.0(4)
C51 C52 C53 C54 0.5(9)
C52 C53 C54 C55 1.2(11)
C53 C54 C55 C56 -3.4(11)
C54 C55 C56 C51 3.8(8)
C52 C51 C56 C55 -2.1(6)
C10 C51 C56 C55 -179.2(4)
C13 C12 C57 C62 64.2(4)
C11 C12 C57 C62 -128.6(3)
C13 C12 C57 C58 -116.1(3)
C11 C12 C57 C58 51.1(4)
C62 C57 C58 C59 0.9(4)
C12 C57 C58 C59 -178.8(3)
C57 C58 C59 C60 0.0(5)
C58 C59 C60 C61 -0.8(5)
C59 C60 C61 C62 0.7(5)
C60 C61 C62 C57 0.2(5)
C58 C57 C62 C61 -1.0(4)
C12 C57 C62 C61 178.7(3)
C12 C13 C63 C68 105.5(3)
C14 C13 C63 C68 -61.5(4)
C12 C13 C63 C64 -74.2(4)
C14 C13 C63 C64 118.8(3)
C68 C63 C64 C65 0.2(4)
C13 C63 C64 C65 179.9(2)
C63 C64 C65 C66 -0.7(4)
C64 C65 C66 C67 1.2(5)
C65 C66 C67 C68 -1.1(5)
C66 C67 C68 C63 0.6(5)
C64 C63 C68 C67 -0.1(4)
C13 C63 C68 C67 -179.8(3)
C16 C15 C69 C70 134.0(3)
C14 C15 C69 C70 -47.1(4)
C16 C15 C69 C74 -45.8(4)
C14 C15 C69 C74 133.1(3)
C74 C69 C70 C71 0.2(5)
C15 C69 C70 C71 -179.6(3)
C69 C70 C71 C72 -0.6(6)
C70 C71 C72 C73 0.0(7)
C71 C72 C73 C74 1.1(7)
C72 C73 C74 C69 -1.5(6)
C70 C69 C74 C73 0.9(5)
C15 C69 C74 C73 -179.3(3)
C18 C17 C75 C76 128.2(3)
C16 C17 C75 C76 -42.9(4)
C18 C17 C75 C80 -51.4(4)
C16 C17 C75 C80 137.5(3)
C80 C75 C76 C77 -2.0(4)
C17 C75 C76 C77 178.5(2)
C75 C76 C77 C78 2.1(4)
C76 C77 C78 C79 -0.7(4)
C77 C78 C79 C80 -0.6(4)
C78 C79 C80 C75 0.7(4)
C76 C75 C80 C79 0.6(4)
C17 C75 C80 C79 -179.9(3)
C17 C18 C81 C86 -87.9(3)
C19 C18 C81 C86 75.6(4)
C17 C18 C81 C82 91.0(4)
C19 C18 C81 C82 -105.5(3)
C86 C81 C82 C83 -1.4(5)
C18 C81 C82 C83 179.6(3)
C81 C82 C83 C84 2.7(6)
C82 C83 C84 C85 -2.4(6)
C83 C84 C85 C86 0.9(5)
C82 C81 C86 C85 -0.1(4)
C18 C81 C86 C85 178.9(3)
C84 C85 C86 C81 0.3(5)
C19 C20 C87 C92 -140.2(3)
C1 C20 C87 C92 40.3(4)
C19 C20 C87 C88 41.6(4)
C1 C20 C87 C88 -137.9(3)
C92 C87 C88 C89 1.6(4)
C20 C87 C88 C89 179.9(3)
C87 C88 C89 C90 -0.6(5)
C88 C89 C90 C91 -0.4(6)
C89 C90 C91 C92 0.4(5)
C88 C87 C92 C91 -1.6(4)
C20 C87 C92 C91 -179.8(3)
C90 C91 C92 C87 0.6(5)
O10 O3 O9 Cl1 -18.3(11)
O10 O3 O9 O4 8.1(14)
Cl1 O3 O9 O4 26.4(4)
O10 Cl1 O9 O3 16.8(11)
O4 Cl1 O9 O3 144.1(6)
O1 Cl1 O9 O3 -106.6(5)
O2 Cl1 O9 O3 52.7(13)
O10 Cl1 O9 O4 -127.3(9)
O1 Cl1 O9 O4 109.2(3)
O2 Cl1 O9 O4 -91.4(11)
O3 Cl1 O9 O4 -144.1(6)
Cl1 O4 O9 O3 -30.6(6)
Cl1 O2 O10 O3 10.1(17)
O4 Cl1 O10 O2 74.7(12)
O1 Cl1 O10 O2 -90.2(9)
O3 Cl1 O10 O2 172.6(12)
O9 Cl1 O10 O2 156.9(8)
O4 Cl1 O10 O3 -97.8(9)
O1 Cl1 O10 O3 97.3(6)
O2 Cl1 O10 O3 -172.6(12)
O9 Cl1 O10 O3 -15.7(10)
O9 O3 O10 O2 10(3)
Cl1 O3 O10 O2 -10.5(17)
O9 O3 O10 Cl1 20.7(13)

loop_
_platon_squeeze_void_nr
_platon_squeeze_void_average_x
_platon_squeeze_void_average_y
_platon_squeeze_void_average_z
_platon_squeeze_void_volume
_platon_squeeze_void_count_electrons
_platon_squeeze_void_content
1 0.000 0.000 0.000 919 151 ' '
